data_4074146
loop_
_publ_author_name
'C\'ampora, Juan'
'Ortiz de la Tabla, Laura'
'Palma, Pilar'
'\'Alvarez, Eleuterio'
'Lahoz, Fernando'
'Mereiter, Kurt'

_publ_section_title
;
 Synthesis and Catalytic Activity of Cationic Allyl Complexes of Nickel
 Stabilized by a Single N-Heterocyclic Carbene Ligand
;
_journal_issue 14
_journal_name_full Organometallics
_journal_page_first 3314
_journal_paper_doi 10.1021/om060439l
_journal_volume 25
_journal_year 2006
_chemical_formula_moiety 'C32 H44 N3 Ni, C32 H12 B F24'
_chemical_formula_sum 'C64 H56 B F24 N3 Ni'
_chemical_formula_weight 1392.64
_chemical_name_systematic
;
  [Ni(\h^3^-Allyl)(CH~3~CN)(\k^1^-C~3~H~2~N~2~(Ph^i^Pr~2~)~2~].BAr^F^~4~
;
_space_group_IT_number 14
_symmetry_cell_setting monoclinic
_symmetry_space_group_name_Hall '-P 2yn'
_symmetry_space_group_name_H-M 'P 1 21/n 1'
_atom_sites_solution_hydrogens geom
_atom_sites_solution_primary direct
_atom_sites_solution_secondary difmap
_audit_creation_method SHELXL-97
_cell_angle_alpha 90.00
_cell_angle_beta 106.155(3)
_cell_angle_gamma 90.00
_cell_formula_units_Z 4
_cell_length_a 13.403(2)
_cell_length_b 26.561(4)
_cell_length_c 18.492(3)
_cell_measurement_reflns_used 4654
_cell_measurement_temperature 100(2)
_cell_measurement_theta_max 24.8
_cell_measurement_theta_min 2.4
_cell_volume 6323.1(17)
_computing_cell_refinement 'Bruker SAINT'
_computing_data_collection 'Bruker SMART'
_computing_data_reduction 'Bruker SAINT, SADABS, XPREP'
_computing_molecular_graphics 'Bruker SHELXTL'
_computing_publication_material 'Bruker SHELXTL'
_computing_structure_refinement 'SHELXL-97 (Sheldrick, 1997)'
_computing_structure_solution 'SHELXS-97 (Sheldrick, 1997)'
_diffrn_ambient_temperature 100(2)
_diffrn_measured_fraction_theta_full 0.995
_diffrn_measured_fraction_theta_max 0.995
_diffrn_measurement_device_type 'CCD area detector'
_diffrn_measurement_method 'phi and omega scans'
_diffrn_radiation_monochromator graphite
_diffrn_radiation_source 'fine-focus sealed tube'
_diffrn_radiation_type MoK\a
_diffrn_radiation_wavelength 0.71073
_diffrn_reflns_av_R_equivalents 0.0429
_diffrn_reflns_av_sigmaI/netI 0.0293
_diffrn_reflns_limit_h_max 15
_diffrn_reflns_limit_h_min -15
_diffrn_reflns_limit_k_max 31
_diffrn_reflns_limit_k_min -31
_diffrn_reflns_limit_l_max 21
_diffrn_reflns_limit_l_min -21
_diffrn_reflns_number 63247
_diffrn_reflns_theta_full 24.97
_diffrn_reflns_theta_max 24.97
_diffrn_reflns_theta_min 2.20
_diffrn_standards_decay_% 0
_exptl_absorpt_coefficient_mu 0.420
_exptl_absorpt_correction_T_max 0.89
_exptl_absorpt_correction_T_min 0.73
_exptl_absorpt_correction_type multi-scan
_exptl_absorpt_process_details 'program SADABS, V2.5'
_exptl_crystal_colour yellow
_exptl_crystal_density_diffrn 1.463
_exptl_crystal_density_method 'not measured'
_exptl_crystal_description prism
_exptl_crystal_F_000 2840
_exptl_crystal_size_max 0.78
_exptl_crystal_size_mid 0.42
_exptl_crystal_size_min 0.28
_refine_diff_density_max 0.597
_refine_diff_density_min -0.567
_refine_diff_density_rms 0.066
_refine_ls_extinction_method none
_refine_ls_goodness_of_fit_ref 1.086
_refine_ls_hydrogen_treatment constr
_refine_ls_matrix_type full
_refine_ls_number_parameters 910
_refine_ls_number_reflns 11038
_refine_ls_number_restraints 0
_refine_ls_restrained_S_all 1.086
_refine_ls_R_factor_all 0.0679
_refine_ls_R_factor_gt 0.0470
_refine_ls_shift/su_max 0.002
_refine_ls_shift/su_mean 0.000
_refine_ls_structure_factor_coef Fsqd
_refine_ls_weighting_details 'calc w=1/[\s^2^(Fo^2^)+(0.0521P)^2^+9.1551P] where P=(Fo^2^+2Fc^2^)/3'
_refine_ls_weighting_scheme calc
_refine_ls_wR_factor_gt 0.1117
_refine_ls_wR_factor_ref 0.1317
_reflns_number_gt 8592
_reflns_number_total 11038
_reflns_threshold_expression >2sigma(I)
_cod_data_source_file om060439lsi20060519_071201.cif
_cod_data_source_block 4a
_cod_depositor_comments
;
The following automatic conversions were performed:

'_symmetry_cell_setting' value 'Monoclinic' changed to 'monoclinic'
according to /home/saulius/struct/CIF-dictionaries/cif_core.dic
dictionary named 'cif_core.dic' version 2.4.1 from 2010-06-29.

Automatic conversion script
Id: cif_fix_values 1715 2011-07-08 13:25:40Z adriana 
;
_cod_original_cell_volume 6323.0(17)
_cod_original_sg_symbol_Hall '-P 2yn '
_cod_original_sg_symbol_H-M P2(1)/n
_cod_database_code 4074146

loop_
_symmetry_equiv_pos_as_xyz
'x, y, z'
'-x+1/2, y+1/2, -z+1/2'
'-x, -y, -z'
'x-1/2, -y-1/2, z-1/2'

loop_
_atom_site_label
_atom_site_type_symbol
_atom_site_fract_x
_atom_site_fract_y
_atom_site_fract_z
_atom_site_U_iso_or_equiv
_atom_site_adp_type
_atom_site_occupancy
_atom_site_symmetry_multiplicity
_atom_site_calc_flag
_atom_site_refinement_flags
_atom_site_disorder_assembly
_atom_site_disorder_group
Ni Ni 0.82927(3) 0.443412(14) 0.29054(2) 0.02830(12) Uani 1 1 d . . .
C1 C 0.9078(3) 0.39012(13) 0.3646(2) 0.0486(11) Uani 0.560(8) 1 d P A 1
H1A H 0.8663 0.3693 0.3900 0.058 Uiso 0.560(8) 1 calc PR A 1
H1B H 0.9625 0.3711 0.3498 0.058 Uiso 0.560(8) 1 calc PR A 1
C2 C 0.9337(5) 0.4390(2) 0.3931(3) 0.0365(17) Uani 0.560(8) 1 d P A 1
H2 H 1.0058 0.4513 0.3982 0.044 Uiso 0.560(8) 1 calc PR A 1
C3 C 0.8623(3) 0.47250(14) 0.39449(18) 0.0521(12) Uani 0.560(8) 1 d P A 1
H3A H 0.8850 0.5081 0.3999 0.063 Uiso 0.560(8) 1 calc PR A 1
H3B H 0.8142 0.4638 0.4246 0.063 Uiso 0.560(8) 1 calc PR A 1
C1' C 0.9078(3) 0.39012(13) 0.3646(2) 0.0486(11) Uani 0.44 1 d P A 2
H1'A H 0.8789 0.3556 0.3583 0.058 Uiso 0.440(8) 1 calc PR A 2
H1'B H 0.9846 0.3913 0.3779 0.058 Uiso 0.440(8) 1 calc PR A 2
C2' C 0.8610(8) 0.4238(3) 0.3993(4) 0.044(3) Uani 0.440(8) 1 d P A 2
H2' H 0.8002 0.4100 0.4143 0.052 Uiso 0.440(8) 1 calc PR A 2
C3' C 0.8623(3) 0.47250(14) 0.39449(18) 0.0521(12) Uani 0.44 1 d P A 2
H3'A H 0.9309 0.4890 0.4134 0.063 Uiso 0.440(8) 1 calc PR A 2
H3'B H 0.8054 0.4908 0.4077 0.063 Uiso 0.440(8) 1 calc PR A 2
N1 N 0.8134(2) 0.39521(10) 0.21318(15) 0.0385(7) Uani 1 1 d . A .
C4 C 0.7987(3) 0.36151(12) 0.1732(2) 0.0405(8) Uani 1 1 d . . .
C5 C 0.7771(3) 0.31899(14) 0.1218(2) 0.0557(11) Uani 1 1 d . A .
H5A H 0.8135 0.3235 0.0830 0.084 Uiso 1 1 calc R . .
H5B H 0.7021 0.3169 0.0978 0.084 Uiso 1 1 calc R . .
H5C H 0.8009 0.2879 0.1498 0.084 Uiso 1 1 calc R . .
N2 N 0.67189(17) 0.49557(8) 0.16892(12) 0.0210(5) Uani 1 1 d . . .
N3 N 0.76961(17) 0.54976(8) 0.23990(12) 0.0202(5) Uani 1 1 d . . .
C6 C 0.7540(2) 0.49912(10) 0.23197(15) 0.0207(6) Uani 1 1 d . A .
C7 C 0.6395(2) 0.54252(10) 0.13906(16) 0.0246(6) Uani 1 1 d . A .
H7 H 0.5838 0.5494 0.0956 0.030 Uiso 1 1 calc R . .
C8 C 0.7015(2) 0.57640(10) 0.18304(15) 0.0232(6) Uani 1 1 d . A .
H8 H 0.6991 0.6119 0.1765 0.028 Uiso 1 1 calc R . .
C9 C 0.6208(2) 0.45044(10) 0.13227(15) 0.0223(6) Uani 1 1 d . A .
C10 C 0.5590(2) 0.42205(11) 0.16675(16) 0.0263(6) Uani 1 1 d . . .
C11 C 0.5025(2) 0.38257(11) 0.12481(18) 0.0314(7) Uani 1 1 d . A .
H11 H 0.4596 0.3624 0.1463 0.038 Uiso 1 1 calc R . .
C12 C 0.5075(2) 0.37221(11) 0.05289(18) 0.0315(7) Uani 1 1 d . . .
H12 H 0.4662 0.3460 0.0248 0.038 Uiso 1 1 calc R A .
C13 C 0.5722(2) 0.39982(11) 0.02152(17) 0.0290(6) Uani 1 1 d . A .
H13 H 0.5766 0.3917 -0.0275 0.035 Uiso 1 1 calc R . .
C14 C 0.6312(2) 0.43946(11) 0.06074(16) 0.0243(6) Uani 1 1 d . . .
C15 C 0.5515(2) 0.43203(12) 0.24598(17) 0.0322(7) Uani 1 1 d . A .
H15 H 0.6114 0.4542 0.2714 0.039 Uiso 1 1 calc R . .
C16 C 0.5618(4) 0.38385(15) 0.2919(2) 0.0576(11) Uani 1 1 d . . .
H16A H 0.5567 0.3918 0.3425 0.086 Uiso 1 1 calc R A .
H16B H 0.6293 0.3682 0.2956 0.086 Uiso 1 1 calc R . .
H16C H 0.5061 0.3605 0.2673 0.086 Uiso 1 1 calc R . .
C17 C 0.4533(3) 0.46022(16) 0.2453(2) 0.0567(11) Uani 1 1 d . . .
H17A H 0.4499 0.4915 0.2167 0.085 Uiso 1 1 calc R A .
H17B H 0.4534 0.4681 0.2971 0.085 Uiso 1 1 calc R . .
H17C H 0.3928 0.4393 0.2217 0.085 Uiso 1 1 calc R . .
C18 C 0.7034(2) 0.46842(12) 0.02452(16) 0.0297(7) Uani 1 1 d . A .
H18 H 0.7377 0.4957 0.0601 0.036 Uiso 1 1 calc R . .
C19 C 0.7889(3) 0.43454(14) 0.0106(2) 0.0425(8) Uani 1 1 d . . .
H19A H 0.8277 0.4189 0.0581 0.064 Uiso 1 1 calc R A .
H19B H 0.8362 0.4548 -0.0094 0.064 Uiso 1 1 calc R . .
H19C H 0.7574 0.4083 -0.0258 0.064 Uiso 1 1 calc R . .
C20 C 0.6412(3) 0.49328(13) -0.04888(17) 0.0373(8) Uani 1 1 d . . .
H20A H 0.5872 0.5148 -0.0389 0.056 Uiso 1 1 calc R A .
H20B H 0.6089 0.4672 -0.0854 0.056 Uiso 1 1 calc R . .
H20C H 0.6879 0.5137 -0.0693 0.056 Uiso 1 1 calc R . .
C21 C 0.8478(2) 0.57380(10) 0.30030(15) 0.0246(6) Uani 1 1 d . A .
C22 C 0.8146(3) 0.59687(11) 0.35789(16) 0.0328(7) Uani 1 1 d . . .
C23 C 0.8925(3) 0.61618(13) 0.41784(18) 0.0443(9) Uani 1 1 d . A .
H23 H 0.8744 0.6316 0.4588 0.053 Uiso 1 1 calc R . .
C24 C 0.9951(3) 0.61331(14) 0.41866(19) 0.0510(10) Uani 1 1 d . . .
H24 H 1.0470 0.6256 0.4611 0.061 Uiso 1 1 calc R A .
C25 C 1.0242(3) 0.59303(14) 0.35919(19) 0.0440(9) Uani 1 1 d . A .
H25 H 1.0955 0.5928 0.3602 0.053 Uiso 1 1 calc R . .
C26 C 0.9502(2) 0.57272(11) 0.29720(16) 0.0303(7) Uani 1 1 d . . .
C27 C 0.7010(3) 0.60081(13) 0.35602(19) 0.0414(8) Uani 1 1 d . A .
H27 H 0.6607 0.6049 0.3020 0.050 Uiso 1 1 calc R . .
C28 C 0.6602(3) 0.55356(14) 0.3846(2) 0.0532(10) Uani 1 1 d . . .
H28A H 0.6755 0.5242 0.3575 0.080 Uiso 1 1 calc R A .
H28B H 0.5850 0.5564 0.3762 0.080 Uiso 1 1 calc R . .
H28C H 0.6940 0.5496 0.4386 0.080 Uiso 1 1 calc R . .
C29 C 0.6762(4) 0.64641(14) 0.3983(2) 0.0572(11) Uani 1 1 d . . .
H29A H 0.7021 0.6770 0.3801 0.086 Uiso 1 1 calc R A .
H29B H 0.7097 0.6425 0.4523 0.086 Uiso 1 1 calc R . .
H29C H 0.6008 0.6490 0.3897 0.086 Uiso 1 1 calc R . .
C30 C 0.9811(2) 0.55329(12) 0.22931(18) 0.0342(7) Uani 1 1 d . A .
H30 H 0.9158 0.5460 0.1888 0.041 Uiso 1 1 calc R . .
C31 C 1.0437(3) 0.50502(16) 0.2448(3) 0.0605(11) Uani 1 1 d . . .
H31A H 1.0049 0.4795 0.2640 0.091 Uiso 1 1 calc R A .
H31B H 1.1102 0.5114 0.2823 0.091 Uiso 1 1 calc R . .
H31C H 1.0564 0.4930 0.1980 0.091 Uiso 1 1 calc R . .
C32 C 1.0403(3) 0.59392(15) 0.1998(2) 0.0543(10) Uani 1 1 d . . .
H32A H 1.0596 0.5811 0.1558 0.081 Uiso 1 1 calc R A .
H32B H 1.1033 0.6030 0.2392 0.081 Uiso 1 1 calc R . .
H32C H 0.9962 0.6237 0.1853 0.081 Uiso 1 1 calc R . .
B B 0.4264(2) 0.24750(11) 0.42168(17) 0.0198(6) Uani 1 1 d . . .
C33 C 0.4938(2) 0.21609(10) 0.49540(15) 0.0206(6) Uani 1 1 d . . .
C34 C 0.5385(2) 0.16964(11) 0.48903(16) 0.0266(6) Uani 1 1 d . . .
H34 H 0.5376 0.1578 0.4404 0.032 Uiso 1 1 calc R . .
C35 C 0.5847(2) 0.13987(12) 0.55157(17) 0.0327(7) Uani 1 1 d . B .
C36 C 0.5882(2) 0.15585(12) 0.62331(17) 0.0319(7) Uani 1 1 d . . .
H36 H 0.6197 0.1357 0.6660 0.038 Uiso 1 1 calc R . .
C37 C 0.5445(2) 0.20193(11) 0.63130(15) 0.0256(6) Uani 1 1 d . C .
C38 C 0.4985(2) 0.23142(10) 0.56872(15) 0.0220(6) Uani 1 1 d . . .
H38 H 0.4694 0.2630 0.5760 0.026 Uiso 1 1 calc R . .
C39 C 0.6307(3) 0.09032(15) 0.5399(2) 0.0521(10) Uani 1 1 d . . .
C40 C 0.5491(2) 0.21941(12) 0.70911(17) 0.0319(7) Uani 1 1 d . . .
C41 C 0.3077(2) 0.22535(10) 0.40595(14) 0.0186(5) Uani 1 1 d . . .
C42 C 0.2359(2) 0.24609(10) 0.43950(14) 0.0193(5) Uani 1 1 d . . .
H42 H 0.2571 0.2734 0.4735 0.023 Uiso 1 1 calc R . .
C43 C 0.1344(2) 0.22843(10) 0.42517(14) 0.0210(6) Uani 1 1 d . D .
C44 C 0.1004(2) 0.18840(10) 0.37668(15) 0.0235(6) Uani 1 1 d . . .
H44 H 0.0306 0.1769 0.3653 0.028 Uiso 1 1 calc R . .
C45 C 0.1714(2) 0.16563(10) 0.34526(15) 0.0241(6) Uani 1 1 d . E .
C46 C 0.2724(2) 0.18341(10) 0.35999(14) 0.0215(6) Uani 1 1 d . . .
H46 H 0.3194 0.1665 0.3381 0.026 Uiso 1 1 calc R . .
C47 C 0.0622(2) 0.25535(11) 0.46044(16) 0.0258(6) Uani 1 1 d . . .
C48 C 0.1372(3) 0.12313(12) 0.29052(18) 0.0368(8) Uani 1 1 d . . .
C49 C 0.4301(2) 0.30857(10) 0.43541(14) 0.0192(5) Uani 1 1 d . . .
C50 C 0.5183(2) 0.33364(10) 0.47967(15) 0.0213(6) Uani 1 1 d . . .
H50 H 0.5768 0.3143 0.5060 0.026 Uiso 1 1 calc R . .
C51 C 0.5228(2) 0.38548(10) 0.48625(15) 0.0239(6) Uani 1 1 d . F .
C52 C 0.4388(2) 0.41526(10) 0.44972(16) 0.0242(6) Uani 1 1 d . . .
H52 H 0.4413 0.4508 0.4552 0.029 Uiso 1 1 calc R . .
C53 C 0.3513(2) 0.39158(10) 0.40513(15) 0.0230(6) Uani 1 1 d . G .
C54 C 0.3478(2) 0.33953(10) 0.39775(14) 0.0206(6) Uani 1 1 d . . .
H54 H 0.2871 0.3244 0.3659 0.025 Uiso 1 1 calc R . .
C55 C 0.6187(2) 0.41172(11) 0.53197(18) 0.0333(7) Uani 1 1 d . . .
C56 C 0.2577(2) 0.42150(11) 0.36583(17) 0.0300(7) Uani 1 1 d . . .
C57 C 0.4693(2) 0.24061(10) 0.34710(15) 0.0207(6) Uani 1 1 d . . .
C58 C 0.4017(2) 0.24367(10) 0.27410(15) 0.0217(6) Uani 1 1 d . . .
H58 H 0.3295 0.2479 0.2682 0.026 Uiso 1 1 calc R . .
C59 C 0.4365(2) 0.24071(10) 0.21000(16) 0.0243(6) Uani 1 1 d . H .
C60 C 0.5414(2) 0.23536(11) 0.21567(17) 0.0271(6) Uani 1 1 d . . .
H60 H 0.5654 0.2328 0.1721 0.033 Uiso 1 1 calc R . .
C61 C 0.6099(2) 0.23384(10) 0.28734(16) 0.0259(6) Uani 1 1 d . I .
C62 C 0.5745(2) 0.23642(10) 0.35141(16) 0.0238(6) Uani 1 1 d . . .
H62 H 0.6238 0.2353 0.3996 0.029 Uiso 1 1 calc R . .
C63 C 0.3587(2) 0.24359(12) 0.13427(17) 0.0306(7) Uani 1 1 d . . .
C64 C 0.7241(2) 0.23077(13) 0.29660(19) 0.0347(7) Uani 1 1 d . . .
F39A F 0.6740(3) 0.06613(12) 0.60214(16) 0.0892(15) Uani 0.895(5) 1 d P B 1
F39B F 0.5605(4) 0.05861(13) 0.4985(3) 0.1290(19) Uani 0.895(5) 1 d P B 1
F39C F 0.6988(4) 0.09438(17) 0.5006(3) 0.1028(19) Uani 0.895(5) 1 d P B 1
F40A F 0.4921(2) 0.25960(10) 0.71075(11) 0.0575(8) Uani 0.934(3) 1 d P C 1
F40B F 0.5115(2) 0.18423(10) 0.74749(12) 0.0614(8) Uani 0.934(3) 1 d P C 1
F40C F 0.64409(15) 0.22812(10) 0.75103(11) 0.0492(6) Uani 0.934(3) 1 d P C 1
F47A F -0.03258(13) 0.23497(8) 0.44393(11) 0.0413(5) Uani 1 1 d . D 1
F47B F 0.09744(13) 0.25653(7) 0.53591(9) 0.0330(4) Uani 1 1 d . D 1
F47C F 0.04953(14) 0.30371(6) 0.43898(10) 0.0378(4) Uani 1 1 d . D 1
F48A F 0.04602(16) 0.10369(8) 0.29149(14) 0.0579(6) Uani 1 1 d . E 1
F48B F 0.20338(17) 0.08472(8) 0.30435(15) 0.0611(6) Uani 1 1 d . E 1
F48C F 0.1280(3) 0.13709(9) 0.22058(12) 0.0857(10) Uani 1 1 d . E 1
F55A F 0.69256(19) 0.38167(9) 0.5676(2) 0.0727(12) Uani 0.878(4) 1 d P F 1
F55B F 0.6548(2) 0.44500(13) 0.49189(15) 0.0610(9) Uani 0.878(4) 1 d P F 1
F55C F 0.5990(2) 0.44011(11) 0.58780(14) 0.0542(8) Uani 0.878(4) 1 d P F 1
F56A F 0.27484(18) 0.47073(7) 0.36792(17) 0.0552(8) Uani 0.962(3) 1 d P G 1
F56B F 0.22210(18) 0.41001(8) 0.29344(12) 0.0577(7) Uani 0.962(3) 1 d P G 1
F56C F 0.17910(17) 0.41401(11) 0.39549(18) 0.0716(9) Uani 0.962(3) 1 d P G 1
F63A F 0.3992(2) 0.2371(3) 0.07819(13) 0.0746(17) Uani 0.870(10) 1 d P H 1
F63B F 0.3126(3) 0.28891(10) 0.1233(2) 0.0573(12) Uani 0.870(10) 1 d P H 1
F63C F 0.2826(4) 0.21134(18) 0.12757(17) 0.0649(13) Uani 0.870(10) 1 d P H 1
F64A F 0.74726(16) 0.20972(11) 0.23700(13) 0.0567(8) Uani 0.935(4) 1 d P I 1
F64B F 0.77076(16) 0.27494(8) 0.30789(19) 0.0503(7) Uani 0.935(4) 1 d P I 1
F64C F 0.77412(15) 0.20146(8) 0.35526(16) 0.0418(6) Uani 0.935(4) 1 d P I 1
F39D F 0.656(2) 0.0853(13) 0.4895(19) 0.043(2) Uiso 0.105(5) 1 d P B 2
F39E F 0.7376(15) 0.0915(8) 0.5939(11) 0.043(2) Uiso 0.105(5) 1 d P B 2
F39F F 0.5828(17) 0.0538(8) 0.5507(13) 0.043(2) Uiso 0.105(5) 1 d P B 2
F40D F 0.600(3) 0.1912(12) 0.7607(17) 0.043(2) Uiso 0.066(3) 1 d P C 2
F40E F 0.589(2) 0.2678(11) 0.7156(16) 0.043(2) Uiso 0.066(3) 1 d P C 2
F40F F 0.474(2) 0.2203(14) 0.7292(18) 0.043(2) Uiso 0.066(3) 1 d P C 2
F55D F 0.6301(16) 0.4546(8) 0.5151(12) 0.043(2) Uiso 0.122(4) 1 d P F 2
F55E F 0.6411(14) 0.4094(8) 0.5945(10) 0.043(2) Uiso 0.122(4) 1 d P F 2
F55F F 0.7076(13) 0.3886(6) 0.5077(10) 0.043(2) Uiso 0.122(4) 1 d P F 2
F56D F 0.174(4) 0.402(2) 0.340(4) 0.043(2) Uiso 0.038(3) 1 d P G 2
F56E F 0.235(4) 0.459(2) 0.400(3) 0.043(2) Uiso 0.038(3) 1 d P G 2
F56F F 0.270(4) 0.455(2) 0.323(3) 0.043(2) Uiso 0.038(3) 1 d P G 2
F63D F 0.2607(19) 0.2310(9) 0.1282(14) 0.043(2) Uiso 0.130(10) 1 d P H 2
F63E F 0.3718(17) 0.2116(7) 0.0821(11) 0.043(2) Uiso 0.130(10) 1 d P H 2
F63F F 0.3500(16) 0.2855(7) 0.0987(12) 0.043(2) Uiso 0.130(10) 1 d P H 2
F64D F 0.770(3) 0.2764(13) 0.352(2) 0.043(2) Uiso 0.065(4) 1 d P I 2
F64E F 0.764(3) 0.1976(15) 0.316(2) 0.043(2) Uiso 0.065(4) 1 d P I 2
F64F F 0.749(2) 0.2514(13) 0.2331(17) 0.043(2) Uiso 0.065(4) 1 d P I 2

loop_
_atom_site_aniso_label
_atom_site_aniso_U_11
_atom_site_aniso_U_22
_atom_site_aniso_U_33
_atom_site_aniso_U_23
_atom_site_aniso_U_13
_atom_site_aniso_U_12
Ni 0.0341(2) 0.0228(2) 0.0247(2) 0.00245(15) 0.00278(16) 0.00542(16)
C1 0.065(3) 0.035(2) 0.034(2) 0.0121(15) -0.0058(17) 0.0157(18)
C2 0.033(4) 0.053(4) 0.018(3) 0.007(3) -0.002(2) 0.013(3)
C3 0.088(3) 0.038(2) 0.0216(17) 0.0056(15) 0.0011(18) 0.015(2)
C1' 0.065(3) 0.035(2) 0.034(2) 0.0121(15) -0.0058(17) 0.0157(18)
C2' 0.050(6) 0.054(6) 0.023(4) 0.021(4) 0.004(4) 0.013(4)
C3' 0.088(3) 0.038(2) 0.0216(17) 0.0056(15) 0.0011(18) 0.015(2)
N1 0.0445(16) 0.0282(15) 0.0365(15) 0.0002(12) 0.0006(13) 0.0115(12)
C4 0.0386(19) 0.0292(18) 0.046(2) -0.0039(16) -0.0013(15) 0.0128(14)
C5 0.046(2) 0.041(2) 0.067(3) -0.0239(19) -0.0073(19) 0.0126(17)
N2 0.0239(12) 0.0180(11) 0.0196(12) 0.0001(9) 0.0038(9) 0.0013(9)
N3 0.0232(12) 0.0185(11) 0.0185(11) -0.0002(9) 0.0051(9) 0.0013(9)
C6 0.0240(14) 0.0205(14) 0.0190(13) -0.0030(11) 0.0081(11) 0.0003(11)
C7 0.0255(15) 0.0230(14) 0.0230(14) 0.0041(11) 0.0029(12) 0.0034(12)
C8 0.0256(14) 0.0194(14) 0.0232(14) 0.0018(11) 0.0046(11) 0.0016(11)
C9 0.0240(14) 0.0182(14) 0.0217(14) -0.0015(11) 0.0014(11) 0.0011(11)
C10 0.0259(15) 0.0219(14) 0.0296(16) 0.0028(12) 0.0053(12) 0.0005(12)
C11 0.0304(16) 0.0239(15) 0.0391(18) 0.0029(13) 0.0085(13) -0.0042(12)
C12 0.0289(16) 0.0246(15) 0.0375(18) -0.0060(13) 0.0033(13) -0.0036(12)
C13 0.0273(15) 0.0296(16) 0.0282(16) -0.0070(13) 0.0045(12) 0.0004(12)
C14 0.0193(13) 0.0254(14) 0.0262(15) -0.0013(12) 0.0029(11) 0.0012(11)
C15 0.0354(17) 0.0339(17) 0.0288(16) 0.0032(13) 0.0114(13) -0.0062(13)
C16 0.088(3) 0.050(2) 0.041(2) 0.0159(18) 0.029(2) 0.018(2)
C17 0.077(3) 0.063(3) 0.036(2) 0.0057(18) 0.0247(19) 0.027(2)
C18 0.0247(15) 0.0396(18) 0.0244(15) -0.0061(13) 0.0062(12) -0.0064(13)
C19 0.0320(18) 0.059(2) 0.0390(19) -0.0060(16) 0.0146(15) -0.0007(16)
C20 0.0351(17) 0.047(2) 0.0289(17) 0.0013(14) 0.0074(14) -0.0128(15)
C21 0.0313(16) 0.0197(14) 0.0186(14) 0.0020(11) 0.0001(12) -0.0038(11)
C22 0.051(2) 0.0243(15) 0.0214(15) -0.0005(12) 0.0076(14) -0.0019(14)
C23 0.069(3) 0.0348(19) 0.0240(17) -0.0049(14) 0.0039(16) -0.0077(17)
C24 0.067(3) 0.046(2) 0.0244(18) 0.0037(15) -0.0130(17) -0.0210(19)
C25 0.0349(18) 0.049(2) 0.0379(19) 0.0157(16) -0.0073(15) -0.0119(16)
C26 0.0297(16) 0.0303(16) 0.0257(15) 0.0110(12) -0.0010(12) -0.0037(13)
C27 0.053(2) 0.045(2) 0.0286(17) -0.0063(15) 0.0167(15) 0.0078(16)
C28 0.056(2) 0.045(2) 0.070(3) -0.0216(19) 0.036(2) -0.0084(18)
C29 0.094(3) 0.039(2) 0.053(2) 0.0039(18) 0.045(2) 0.014(2)
C30 0.0244(15) 0.0393(18) 0.0377(18) 0.0117(14) 0.0066(13) 0.0042(13)
C31 0.067(3) 0.055(2) 0.066(3) 0.021(2) 0.031(2) 0.023(2)
C32 0.062(2) 0.056(2) 0.052(2) 0.0196(19) 0.028(2) 0.000(2)
B 0.0213(15) 0.0200(15) 0.0172(15) 0.0000(12) 0.0038(12) 0.0013(12)
C33 0.0189(13) 0.0204(14) 0.0217(14) 0.0000(11) 0.0045(11) -0.0003(11)
C34 0.0302(15) 0.0261(15) 0.0230(14) -0.0007(12) 0.0063(12) 0.0043(12)
C35 0.0371(17) 0.0294(16) 0.0307(16) 0.0039(13) 0.0080(13) 0.0099(13)
C36 0.0300(16) 0.0358(17) 0.0263(16) 0.0077(13) 0.0020(12) 0.0059(13)
C37 0.0215(14) 0.0306(16) 0.0222(14) 0.0010(12) 0.0019(11) -0.0011(12)
C38 0.0193(13) 0.0233(14) 0.0225(14) -0.0004(11) 0.0044(11) -0.0014(11)
C39 0.070(3) 0.049(2) 0.038(2) 0.0108(18) 0.0170(19) 0.032(2)
C40 0.0313(16) 0.0387(18) 0.0228(15) 0.0007(13) 0.0025(13) 0.0006(14)
C41 0.0238(14) 0.0174(13) 0.0138(12) 0.0046(10) 0.0038(10) 0.0000(11)
C42 0.0249(14) 0.0177(13) 0.0139(12) 0.0004(10) 0.0030(10) -0.0029(11)
C43 0.0238(14) 0.0224(14) 0.0162(13) 0.0066(11) 0.0044(11) 0.0016(11)
C44 0.0225(14) 0.0238(14) 0.0227(14) 0.0049(11) 0.0036(11) -0.0057(11)
C45 0.0326(16) 0.0185(14) 0.0197(14) 0.0015(11) 0.0050(12) -0.0038(12)
C46 0.0295(15) 0.0179(13) 0.0175(13) 0.0019(10) 0.0074(11) 0.0016(11)
C47 0.0212(14) 0.0294(16) 0.0260(15) 0.0038(12) 0.0053(12) 0.0010(12)
C48 0.0447(19) 0.0317(17) 0.0353(18) -0.0085(14) 0.0135(15) -0.0122(15)
C49 0.0228(14) 0.0207(14) 0.0156(13) 0.0007(10) 0.0080(11) -0.0010(11)
C50 0.0207(14) 0.0229(14) 0.0199(13) 0.0026(11) 0.0048(11) 0.0006(11)
C51 0.0239(14) 0.0239(14) 0.0232(14) 0.0017(11) 0.0053(11) -0.0039(11)
C52 0.0301(15) 0.0161(13) 0.0274(15) -0.0009(11) 0.0096(12) -0.0016(11)
C53 0.0256(14) 0.0216(14) 0.0220(14) 0.0017(11) 0.0069(11) 0.0005(11)
C54 0.0219(14) 0.0209(14) 0.0185(13) -0.0001(11) 0.0044(11) -0.0001(11)
C55 0.0336(17) 0.0261(16) 0.0354(18) 0.0016(13) 0.0012(14) -0.0064(13)
C56 0.0312(16) 0.0201(15) 0.0359(17) 0.0019(13) 0.0047(13) -0.0003(12)
C57 0.0247(14) 0.0143(13) 0.0227(14) -0.0012(10) 0.0061(11) -0.0017(10)
C58 0.0218(14) 0.0196(13) 0.0239(14) 0.0007(11) 0.0069(11) -0.0010(11)
C59 0.0292(15) 0.0226(14) 0.0227(14) -0.0003(11) 0.0097(12) -0.0028(12)
C60 0.0344(16) 0.0238(15) 0.0284(16) -0.0024(12) 0.0176(13) -0.0036(12)
C61 0.0276(15) 0.0210(14) 0.0316(16) -0.0033(12) 0.0125(13) -0.0013(12)
C62 0.0245(14) 0.0196(14) 0.0264(15) -0.0033(11) 0.0055(12) -0.0022(11)
C63 0.0321(16) 0.0368(17) 0.0254(16) 0.0013(13) 0.0122(13) -0.0055(14)
C64 0.0329(17) 0.0353(18) 0.0403(19) -0.0056(15) 0.0172(14) -0.0044(15)
F39A 0.152(4) 0.073(2) 0.0542(17) 0.0353(15) 0.046(2) 0.083(2)
F39B 0.141(4) 0.0447(19) 0.162(5) -0.042(2) -0.024(3) 0.043(2)
F39C 0.147(4) 0.071(3) 0.128(4) 0.038(3) 0.100(4) 0.071(3)
F40A 0.0728(17) 0.0713(18) 0.0223(11) -0.0079(10) 0.0031(10) 0.0403(14)
F40B 0.090(2) 0.0669(18) 0.0333(12) -0.0027(11) 0.0272(12) -0.0301(15)
F40C 0.0292(11) 0.0800(17) 0.0314(11) -0.0203(11) -0.0032(9) -0.0075(11)
F47A 0.0216(9) 0.0535(12) 0.0494(12) -0.0098(9) 0.0106(8) -0.0054(8)
F47B 0.0329(9) 0.0448(11) 0.0226(9) 0.0005(7) 0.0099(7) 0.0080(8)
F47C 0.0447(11) 0.0301(10) 0.0418(10) 0.0087(8) 0.0173(8) 0.0137(8)
F48A 0.0406(12) 0.0500(13) 0.0828(16) -0.0330(12) 0.0165(11) -0.0237(10)
F48B 0.0511(13) 0.0366(12) 0.0941(18) -0.0349(12) 0.0179(12) -0.0068(10)
F48C 0.167(3) 0.0591(15) 0.0291(12) -0.0198(11) 0.0245(15) -0.0477(17)
F55A 0.0351(14) 0.0295(13) 0.119(3) -0.0064(14) -0.0359(15) -0.0009(10)
F55B 0.0577(18) 0.086(2) 0.0378(15) 0.0036(14) 0.0110(12) -0.0507(16)
F55C 0.0465(15) 0.0607(18) 0.0513(15) -0.0298(13) 0.0067(11) -0.0176(13)
F56A 0.0459(13) 0.0175(10) 0.082(2) -0.0005(11) -0.0152(13) 0.0043(9)
F56B 0.0633(15) 0.0482(13) 0.0401(13) -0.0072(10) -0.0215(11) 0.0248(11)
F56C 0.0363(13) 0.0882(19) 0.097(2) 0.0469(17) 0.0301(13) 0.0297(13)
F63A 0.0446(17) 0.168(5) 0.0149(11) 0.0036(17) 0.0136(11) 0.017(2)
F63B 0.056(2) 0.0505(15) 0.0476(19) -0.0010(12) -0.0148(15) 0.0159(13)
F63C 0.076(3) 0.071(3) 0.0305(13) 0.0072(17) -0.0129(14) -0.046(2)
F64A 0.0342(12) 0.089(2) 0.0531(14) -0.0250(13) 0.0234(10) 0.0026(12)
F64B 0.0321(11) 0.0323(12) 0.091(2) -0.0018(12) 0.0248(13) -0.0092(9)
F64C 0.0239(10) 0.0455(13) 0.0538(15) 0.0047(12) 0.0071(10) 0.0040(9)

loop_
_atom_type_symbol
_atom_type_description
_atom_type_scat_dispersion_real
_atom_type_scat_dispersion_imag
_atom_type_scat_source
C C 0.0033 0.0016 'International Tables Vol C Tables 4.2.6.8 and 6.1.1.4'
H H 0.0000 0.0000 'International Tables Vol C Tables 4.2.6.8 and 6.1.1.4'
B B 0.0013 0.0007 'International Tables Vol C Tables 4.2.6.8 and 6.1.1.4'
N N 0.0061 0.0033 'International Tables Vol C Tables 4.2.6.8 and 6.1.1.4'
F F 0.0171 0.0103 'International Tables Vol C Tables 4.2.6.8 and 6.1.1.4'
Ni Ni 0.3393 1.1124 'International Tables Vol C Tables 4.2.6.8 and 6.1.1.4'

loop_
_geom_angle_atom_site_label_1
_geom_angle_atom_site_label_2
_geom_angle_atom_site_label_3
_geom_angle
N1 Ni C6 99.36(11)
N1 Ni C3 159.56(13)
C6 Ni C3 100.55(13)
N1 Ni C2' 122.1(3)
C6 Ni C2' 133.6(3)
C3 Ni C2' 37.8(3)
N1 Ni C2 125.03(19)
C6 Ni C2 133.1(2)
C3 Ni C2 38.0(2)
C2' Ni C2 31.4(3)
N1 Ni C1 88.10(13)
C6 Ni C1 172.36(13)
C3 Ni C1 71.89(15)
C2' Ni C1 39.0(3)
C2 Ni C1 40.5(2)
C2 C1 Ni 68.9(2)
C2 C1 H1A 116.8
Ni C1 H1A 116.8
C2 C1 H1B 116.8
Ni C1 H1B 116.8
H1A C1 H1B 113.8
C3 C2 C1 121.9(6)
C3 C2 Ni 70.2(3)
C1 C2 Ni 70.7(3)
C3 C2 H2 117.9
C1 C2 H2 117.9
Ni C2 H2 117.9
C2 C3 Ni 71.8(3)
C2 C3 H3A 116.4
Ni C3 H3A 116.4
C2 C3 H3B 116.4
Ni C3 H3B 116.4
H3A C3 H3B 113.4
Ni C2' H2' 114.3
C4 N1 Ni 170.0(3)
N1 C4 C5 178.4(4)
C4 C5 H5A 109.5
C4 C5 H5B 109.5
H5A C5 H5B 109.5
C4 C5 H5C 109.5
H5A C5 H5C 109.5
H5B C5 H5C 109.5
C6 N2 C7 111.5(2)
C6 N2 C9 128.2(2)
C7 N2 C9 120.2(2)
C6 N3 C8 112.0(2)
C6 N3 C21 125.0(2)
C8 N3 C21 123.0(2)
N3 C6 N2 102.9(2)
N3 C6 Ni 130.7(2)
N2 C6 Ni 126.40(19)
C8 C7 N2 106.9(2)
C8 C7 H7 126.5
N2 C7 H7 126.5
C7 C8 N3 106.6(2)
C7 C8 H8 126.7
N3 C8 H8 126.7
C10 C9 C14 123.1(3)
C10 C9 N2 119.7(2)
C14 C9 N2 117.1(2)
C11 C10 C9 116.8(3)
C11 C10 C15 119.7(3)
C9 C10 C15 123.5(3)
C12 C11 C10 121.5(3)
C12 C11 H11 119.3
C10 C11 H11 119.3
C11 C12 C13 120.3(3)
C11 C12 H12 119.9
C13 C12 H12 119.9
C12 C13 C14 121.0(3)
C12 C13 H13 119.5
C14 C13 H13 119.5
C13 C14 C9 117.3(3)
C13 C14 C18 119.3(3)
C9 C14 C18 123.5(2)
C17 C15 C10 111.7(3)
C17 C15 C16 111.4(3)
C10 C15 C16 111.8(3)
C17 C15 H15 107.2
C10 C15 H15 107.2
C16 C15 H15 107.2
C15 C16 H16A 109.5
C15 C16 H16B 109.5
H16A C16 H16B 109.5
C15 C16 H16C 109.5
H16A C16 H16C 109.5
H16B C16 H16C 109.5
C15 C17 H17A 109.5
C15 C17 H17B 109.5
H17A C17 H17B 109.5
C15 C17 H17C 109.5
H17A C17 H17C 109.5
H17B C17 H17C 109.5
C14 C18 C20 110.5(2)
C14 C18 C19 111.8(3)
C20 C18 C19 110.6(3)
C14 C18 H18 107.9
C20 C18 H18 107.9
C19 C18 H18 107.9
C18 C19 H19A 109.5
C18 C19 H19B 109.5
H19A C19 H19B 109.5
C18 C19 H19C 109.5
H19A C19 H19C 109.5
H19B C19 H19C 109.5
C18 C20 H20A 109.5
C18 C20 H20B 109.5
H20A C20 H20B 109.5
C18 C20 H20C 109.5
H20A C20 H20C 109.5
H20B C20 H20C 109.5
C26 C21 C22 124.5(3)
C26 C21 N3 118.0(3)
C22 C21 N3 117.5(3)
C23 C22 C21 116.0(3)
C23 C22 C27 121.2(3)
C21 C22 C27 122.8(3)
C24 C23 C22 121.0(3)
C24 C23 H23 119.5
C22 C23 H23 119.5
C23 C24 C25 121.3(3)
C23 C24 H24 119.4
C25 C24 H24 119.4
C24 C25 C26 120.8(3)
C24 C25 H25 119.6
C26 C25 H25 119.6
C21 C26 C25 116.2(3)
C21 C26 C30 122.8(3)
C25 C26 C30 121.0(3)
C22 C27 C28 113.0(3)
C22 C27 C29 113.8(3)
C28 C27 C29 109.0(3)
C22 C27 H27 106.9
C28 C27 H27 106.9
C29 C27 H27 106.9
C27 C28 H28A 109.5
C27 C28 H28B 109.5
H28A C28 H28B 109.5
C27 C28 H28C 109.5
H28A C28 H28C 109.5
H28B C28 H28C 109.5
C27 C29 H29A 109.5
C27 C29 H29B 109.5
H29A C29 H29B 109.5
C27 C29 H29C 109.5
H29A C29 H29C 109.5
H29B C29 H29C 109.5
C31 C30 C26 113.3(3)
C31 C30 C32 110.5(3)
C26 C30 C32 110.1(3)
C31 C30 H30 107.6
C26 C30 H30 107.6
C32 C30 H30 107.6
C30 C31 H31A 109.5
C30 C31 H31B 109.5
H31A C31 H31B 109.5
C30 C31 H31C 109.5
H31A C31 H31C 109.5
H31B C31 H31C 109.5
C30 C32 H32A 109.5
C30 C32 H32B 109.5
H32A C32 H32B 109.5
C30 C32 H32C 109.5
H32A C32 H32C 109.5
H32B C32 H32C 109.5
C33 B C49 112.9(2)
C33 B C41 104.3(2)
C49 B C41 111.6(2)
C33 B C57 113.6(2)
C49 B C57 103.7(2)
C41 B C57 111.0(2)
C34 C33 C38 115.8(2)
C34 C33 B 122.1(2)
C38 C33 B 121.6(2)
C33 C34 C35 122.3(3)
C33 C34 H34 118.8
C35 C34 H34 118.8
C36 C35 C34 120.7(3)
C36 C35 C39 120.3(3)
C34 C35 C39 119.0(3)
C35 C36 C37 118.2(3)
C35 C36 H36 120.9
C37 C36 H36 120.9
C36 C37 C38 120.8(3)
C36 C37 C40 118.2(3)
C38 C37 C40 121.0(3)
C37 C38 C33 122.2(3)
C37 C38 H38 118.9
C33 C38 H38 118.9
F39A C39 F39C 108.6(4)
F39A C39 F39B 105.4(4)
F39C C39 F39B 102.7(5)
F39A C39 C35 114.0(3)
F39C C39 C35 112.6(4)
F39B C39 C35 112.7(3)
C35 C39 F39E 104.0(8)
F40C C40 F40A 108.5(3)
F40C C40 F40B 104.7(3)
F40A C40 F40B 104.1(3)
F40C C40 C37 113.4(3)
F40A C40 C37 113.8(2)
F40B C40 C37 111.6(3)
C42 C41 C46 115.2(2)
C42 C41 B 122.2(2)
C46 C41 B 122.6(2)
C43 C42 C41 122.7(2)
C43 C42 H42 118.6
C41 C42 H42 118.6
C44 C43 C42 120.7(3)
C44 C43 C47 121.0(2)
C42 C43 C47 118.3(2)
C43 C44 C45 117.8(3)
C43 C44 H44 121.1
C45 C44 H44 121.1
C44 C45 C46 121.1(3)
C44 C45 C48 119.7(3)
C46 C45 C48 119.1(3)
C45 C46 C41 122.4(3)
C45 C46 H46 118.8
C41 C46 H46 118.8
F47A C47 F47C 106.7(2)
F47A C47 F47B 106.5(2)
F47C C47 F47B 105.3(2)
F47A C47 C43 113.4(2)
F47C C47 C43 112.0(2)
F47B C47 C43 112.5(2)
F48C C48 F48B 106.2(3)
F48C C48 F48A 106.7(3)
F48B C48 F48A 105.4(3)
F48C C48 C45 112.2(3)
F48B C48 C45 112.6(3)
F48A C48 C45 113.1(3)
C54 C49 C50 115.6(2)
C54 C49 B 121.3(2)
C50 C49 B 122.9(2)
C51 C50 C49 122.2(3)
C51 C50 H50 118.9
C49 C50 H50 118.9
C50 C51 C52 121.0(3)
C50 C51 C55 121.5(3)
C52 C51 C55 117.5(3)
C53 C52 C51 118.0(3)
C53 C52 H52 121.0
C51 C52 H52 121.0
C52 C53 C54 120.7(3)
C52 C53 C56 120.4(2)
C54 C53 C56 118.8(2)
C53 C54 C49 122.5(3)
C53 C54 H54 118.8
C49 C54 H54 118.8
F55A C55 F55B 110.3(3)
F55A C55 F55C 103.7(3)
F55B C55 F55C 103.4(3)
F55A C55 C51 114.4(3)
F55B C55 C51 112.5(3)
F55C C55 C51 111.6(3)
F56B C56 F56A 105.5(3)
F56B C56 F56C 106.2(3)
F56A C56 F56C 106.6(3)
F56B C56 C53 112.8(2)
F56A C56 C53 113.3(2)
F56C C56 C53 112.0(2)
C62 C57 C58 115.6(2)
C62 C57 B 123.0(2)
C58 C57 B 121.1(2)
C59 C58 C57 122.4(3)
C59 C58 H58 118.8
C57 C58 H58 118.8
C60 C59 C58 120.9(3)
C60 C59 C63 120.2(3)
C58 C59 C63 118.8(3)
C59 C60 C61 117.6(3)
C59 C60 H60 121.2
C61 C60 H60 121.2
C60 C61 C62 121.3(3)
C60 C61 C64 119.7(3)
C62 C61 C64 119.0(3)
C57 C62 C61 122.2(3)
C57 C62 H62 118.9
C61 C62 H62 118.9
F63A C63 F63C 108.8(3)
F63A C63 F63B 105.9(3)
F63C C63 F63B 105.0(3)
F63A C63 C59 113.5(3)
F63C C63 C59 112.1(3)
F63B C63 C59 111.0(3)
F64B C64 F64A 107.0(3)
F64B C64 F64C 106.1(3)
F64A C64 F64C 104.0(3)
F64B C64 C61 113.3(3)
F64A C64 C61 113.0(3)
F64C C64 C61 112.8(3)

loop_
_geom_bond_atom_site_label_1
_geom_bond_atom_site_label_2
_geom_bond_distance
Ni N1 1.887(3)
Ni C6 1.942(3)
Ni C3 2.003(3)
Ni C2' 2.006(7)
Ni C2 2.023(5)
Ni C1 2.046(3)
C1 C2 1.407(7)
C1 H1A 0.9900
C1 H1B 0.9900
C2 C3 1.312(7)
C2 H2 1.0000
C3 H3A 0.9900
C3 H3B 0.9900
C2' H2' 1.0000
N1 C4 1.143(4)
C4 C5 1.452(5)
C5 H5A 0.9800
C5 H5B 0.9800
C5 H5C 0.9800
N2 C6 1.366(3)
N2 C7 1.384(3)
N2 C9 1.451(3)
N3 C6 1.363(3)
N3 C8 1.381(3)
N3 C21 1.450(3)
C7 C8 1.336(4)
C7 H7 0.9500
C8 H8 0.9500
C9 C10 1.399(4)
C9 C14 1.399(4)
C10 C11 1.395(4)
C10 C15 1.519(4)
C11 C12 1.378(4)
C11 H11 0.9500
C12 C13 1.381(4)
C12 H12 0.9500
C13 C14 1.393(4)
C13 H13 0.9500
C14 C18 1.528(4)
C15 C17 1.512(5)
C15 C16 1.521(5)
C15 H15 1.0000
C16 H16A 0.9800
C16 H16B 0.9800
C16 H16C 0.9800
C17 H17A 0.9800
C17 H17B 0.9800
C17 H17C 0.9800
C18 C20 1.531(4)
C18 C19 1.534(4)
C18 H18 1.0000
C19 H19A 0.9800
C19 H19B 0.9800
C19 H19C 0.9800
C20 H20A 0.9800
C20 H20B 0.9800
C20 H20C 0.9800
C21 C26 1.389(4)
C21 C22 1.404(4)
C22 C23 1.392(5)
C22 C27 1.517(5)
C23 C24 1.374(6)
C23 H23 0.9500
C24 C25 1.375(6)
C24 H24 0.9500
C25 C26 1.399(4)
C25 H25 0.9500
C26 C30 1.517(5)
C27 C28 1.521(5)
C27 C29 1.528(5)
C27 H27 1.0000
C28 H28A 0.9800
C28 H28B 0.9800
C28 H28C 0.9800
C29 H29A 0.9800
C29 H29B 0.9800
C29 H29C 0.9800
C30 C31 1.515(5)
C30 C32 1.528(5)
C30 H30 1.0000
C31 H31A 0.9800
C31 H31B 0.9800
C31 H31C 0.9800
C32 H32A 0.9800
C32 H32B 0.9800
C32 H32C 0.9800
B C33 1.638(4)
B C49 1.640(4)
B C41 1.644(4)
B C57 1.646(4)
C33 C34 1.391(4)
C33 C38 1.400(4)
C34 C35 1.396(4)
C34 H34 0.9500
C35 C36 1.381(4)
C35 C39 1.495(5)
C36 C37 1.382(4)
C36 H36 0.9500
C37 C38 1.391(4)
C37 C40 1.497(4)
C38 H38 0.9500
C39 F39D 1.08(4)
C39 F39F 1.21(2)
C39 F39A 1.305(4)
C39 F39C 1.321(6)
C39 F39B 1.334(6)
C39 F39E 1.501(19)
C40 F40F 1.16(3)
C40 F40D 1.26(3)
C40 F40C 1.313(4)
C40 F40A 1.318(4)
C40 F40B 1.353(4)
C40 F40E 1.38(3)
C41 C42 1.395(4)
C41 C46 1.401(4)
C42 C43 1.393(4)
C42 H42 0.9500
C43 C44 1.384(4)
C43 C47 1.491(4)
C44 C45 1.385(4)
C44 H44 0.9500
C45 C46 1.388(4)
C45 C48 1.500(4)
C46 H46 0.9500
C47 F47A 1.335(3)
C47 F47C 1.341(3)
C47 F47B 1.344(3)
C48 F48C 1.318(4)
C48 F48B 1.330(4)
C48 F48A 1.331(4)
C49 C54 1.397(4)
C49 C50 1.404(4)
C50 C51 1.382(4)
C50 H50 0.9500
C51 C52 1.388(4)
C51 C55 1.499(4)
C52 C53 1.383(4)
C52 H52 0.9500
C53 C54 1.389(4)
C53 C56 1.492(4)
C54 H54 0.9500
C55 F55E 1.112(17)
C55 F55D 1.20(2)
C55 F55A 1.299(4)
C55 F55B 1.329(4)
C55 F55C 1.362(4)
C55 F55F 1.515(17)
C56 F56D 1.20(5)
C56 F56F 1.24(5)
C56 F56E 1.27(5)
C56 F56B 1.326(4)
C56 F56A 1.326(4)
C56 F56C 1.331(4)
C57 C62 1.394(4)
C57 C58 1.403(4)
C58 C59 1.392(4)
C58 H58 0.9500
C59 C60 1.387(4)
C59 C63 1.497(4)
C60 C61 1.387(4)
C60 H60 0.9500
C61 C62 1.395(4)
C61 C64 1.494(4)
C62 H62 0.9500
C63 F63F 1.281(18)
C63 F63A 1.309(4)
C63 F63C 1.311(4)
C63 F63D 1.33(3)
C63 F63E 1.334(19)
C63 F63B 1.342(4)
C64 F64E 1.04(4)
C64 F64B 1.319(4)
C64 F64A 1.347(4)
C64 F64C 1.352(4)
C64 F64F 1.42(3)
C64 F64D 1.60(4)

loop_
_geom_torsion_atom_site_label_1
_geom_torsion_atom_site_label_2
_geom_torsion_atom_site_label_3
_geom_torsion_atom_site_label_4
_geom_torsion
N1 Ni C1 C2 157.5(4)
C3 Ni C1 C2 -26.7(4)
C2' Ni C1 C2 -50.1(5)
Ni C1 C2 C3 50.1(4)
N1 Ni C2 C3 -164.0(3)
C6 Ni C2 C3 37.8(5)
C2' Ni C2 C3 -68.4(6)
C1 Ni C2 C3 -136.2(6)
N1 Ni C2 C1 -27.8(4)
C6 Ni C2 C1 174.0(2)
C3 Ni C2 C1 136.2(6)
C2' Ni C2 C1 67.7(6)
C1 C2 C3 Ni -50.3(4)
N1 Ni C3 C2 40.3(7)
C6 Ni C3 C2 -152.9(4)
C2' Ni C3 C2 52.3(5)
C1 Ni C3 C2 28.2(4)
C6 Ni N1 C4 -128.5(16)
C3 Ni N1 C4 38.3(18)
C2' Ni N1 C4 29.7(16)
C2 Ni N1 C4 67.4(16)
C1 Ni N1 C4 49.8(16)
C8 N3 C6 N2 -1.4(3)
C21 N3 C6 N2 178.6(2)
C8 N3 C6 Ni 176.4(2)
C21 N3 C6 Ni -3.6(4)
C7 N2 C6 N3 0.7(3)
C9 N2 C6 N3 179.3(2)
C7 N2 C6 Ni -177.24(19)
C9 N2 C6 Ni 1.4(4)
N1 Ni C6 N3 -146.9(3)
C3 Ni C6 N3 37.8(3)
C2' Ni C6 N3 58.9(5)
C2 Ni C6 N3 15.2(4)
N1 Ni C6 N2 30.4(2)
C3 Ni C6 N2 -144.9(3)
C2' Ni C6 N2 -123.8(5)
C2 Ni C6 N2 -167.5(3)
C6 N2 C7 C8 0.3(3)
C9 N2 C7 C8 -178.5(2)
N2 C7 C8 N3 -1.1(3)
C6 N3 C8 C7 1.6(3)
C21 N3 C8 C7 -178.4(2)
C6 N2 C9 C10 71.3(4)
C7 N2 C9 C10 -110.1(3)
C6 N2 C9 C14 -112.8(3)
C7 N2 C9 C14 65.8(3)
C14 C9 C10 C11 -2.9(4)
N2 C9 C10 C11 172.8(2)
C14 C9 C10 C15 176.7(3)
N2 C9 C10 C15 -7.6(4)
C9 C10 C11 C12 -0.1(4)
C15 C10 C11 C12 -179.8(3)
C10 C11 C12 C13 2.4(5)
C11 C12 C13 C14 -1.9(5)
C12 C13 C14 C9 -1.0(4)
C12 C13 C14 C18 178.9(3)
C10 C9 C14 C13 3.5(4)
N2 C9 C14 C13 -172.3(2)
C10 C9 C14 C18 -176.4(3)
N2 C9 C14 C18 7.8(4)
C11 C10 C15 C17 -79.1(4)
C9 C10 C15 C17 101.2(4)
C11 C10 C15 C16 46.5(4)
C9 C10 C15 C16 -133.2(3)
C13 C14 C18 C20 60.9(4)
C9 C14 C18 C20 -119.3(3)
C13 C14 C18 C19 -62.8(3)
C9 C14 C18 C19 117.0(3)
C6 N3 C21 C26 76.3(3)
C8 N3 C21 C26 -103.7(3)
C6 N3 C21 C22 -104.0(3)
C8 N3 C21 C22 76.0(3)
C26 C21 C22 C23 -5.1(4)
N3 C21 C22 C23 175.2(3)
C26 C21 C22 C27 175.0(3)
N3 C21 C22 C27 -4.7(4)
C21 C22 C23 C24 1.2(5)
C27 C22 C23 C24 -178.8(3)
C22 C23 C24 C25 2.5(5)
C23 C24 C25 C26 -2.7(5)
C22 C21 C26 C25 4.9(4)
N3 C21 C26 C25 -175.5(3)
C22 C21 C26 C30 -172.0(3)
N3 C21 C26 C30 7.6(4)
C24 C25 C26 C21 -0.8(5)
C24 C25 C26 C30 176.1(3)
C23 C22 C27 C28 -96.4(4)
C21 C22 C27 C28 83.5(4)
C23 C22 C27 C29 28.6(4)
C21 C22 C27 C29 -151.5(3)
C21 C26 C30 C31 -112.6(4)
C25 C26 C30 C31 70.6(4)
C21 C26 C30 C32 123.1(3)
C25 C26 C30 C32 -53.6(4)
C49 B C33 C34 -151.9(3)
C41 B C33 C34 86.8(3)
C57 B C33 C34 -34.2(4)
C49 B C33 C38 36.3(3)
C41 B C33 C38 -84.9(3)
C57 B C33 C38 154.1(2)
C38 C33 C34 C35 0.4(4)
B C33 C34 C35 -171.8(3)
C33 C34 C35 C36 -0.4(5)
C33 C34 C35 C39 179.8(3)
C34 C35 C36 C37 0.2(5)
C39 C35 C36 C37 -180.0(3)
C35 C36 C37 C38 -0.2(4)
C35 C36 C37 C40 -179.5(3)
C36 C37 C38 C33 0.3(4)
C40 C37 C38 C33 179.6(3)
C34 C33 C38 C37 -0.4(4)
B C33 C38 C37 171.9(2)
C36 C35 C39 F39A -1.4(6)
C34 C35 C39 F39A 178.4(4)
C36 C35 C39 F39C -125.8(5)
C34 C35 C39 F39C 54.1(6)
C36 C35 C39 F39B 118.6(5)
C34 C35 C39 F39B -61.6(5)
C36 C37 C40 F40C 65.3(4)
C38 C37 C40 F40C -113.9(3)
C36 C37 C40 F40A -170.0(3)
C38 C37 C40 F40A 10.7(4)
C36 C37 C40 F40B -52.6(4)
C38 C37 C40 F40B 128.2(3)
C33 B C41 C42 89.2(3)
C49 B C41 C42 -33.0(3)
C57 B C41 C42 -148.1(2)
C33 B C41 C46 -88.7(3)
C49 B C41 C46 149.1(2)
C57 B C41 C46 34.0(3)
C46 C41 C42 C43 -3.6(4)
B C41 C42 C43 178.4(2)
C41 C42 C43 C44 0.7(4)
C41 C42 C43 C47 -176.3(2)
C42 C43 C44 C45 2.2(4)
C47 C43 C44 C45 179.2(2)
C43 C44 C45 C46 -2.1(4)
C43 C44 C45 C48 -178.1(3)
C44 C45 C46 C41 -1.0(4)
C48 C45 C46 C41 175.1(3)
C42 C41 C46 C45 3.7(4)
B C41 C46 C45 -178.3(2)
C44 C43 C47 F47A 3.8(4)
C42 C43 C47 F47A -179.1(2)
C44 C43 C47 F47C -116.9(3)
C42 C43 C47 F47C 60.1(3)
C44 C43 C47 F47B 124.8(3)
C42 C43 C47 F47B -58.2(3)
C44 C45 C48 F48C 105.5(3)
C46 C45 C48 F48C -70.7(4)
C44 C45 C48 F48B -134.7(3)
C46 C45 C48 F48B 49.2(4)
C44 C45 C48 F48A -15.3(4)
C46 C45 C48 F48A 168.6(3)
C33 B C49 C54 -151.0(2)
C41 B C49 C54 -33.9(3)
C57 B C49 C54 85.6(3)
C33 B C49 C50 34.9(3)
C41 B C49 C50 151.9(2)
C57 B C49 C50 -88.5(3)
C54 C49 C50 C51 0.8(4)
B C49 C50 C51 175.2(2)
C49 C50 C51 C52 0.9(4)
C49 C50 C51 C55 -178.2(3)
C50 C51 C52 C53 -1.5(4)
C55 C51 C52 C53 177.7(3)
C51 C52 C53 C54 0.4(4)
C51 C52 C53 C56 178.6(3)
C52 C53 C54 C49 1.3(4)
C56 C53 C54 C49 -177.0(3)
C50 C49 C54 C53 -1.8(4)
B C49 C54 C53 -176.4(2)
C50 C51 C55 F55A -4.0(5)
C52 C51 C55 F55A 176.9(3)
C50 C51 C55 F55B 122.9(3)
C52 C51 C55 F55B -56.3(4)
C50 C51 C55 F55C -121.4(3)
C52 C51 C55 F55C 59.5(4)
C52 C53 C56 F56B 130.6(3)
C54 C53 C56 F56B -51.1(4)
C52 C53 C56 F56A 10.9(4)
C54 C53 C56 F56A -170.8(3)
C52 C53 C56 F56C -109.7(3)
C54 C53 C56 F56C 68.5(4)
C33 B C57 C62 -36.1(3)
C49 B C57 C62 86.8(3)
C41 B C57 C62 -153.3(2)
C33 B C57 C58 150.3(2)
C49 B C57 C58 -86.7(3)
C41 B C57 C58 33.2(3)
C62 C57 C58 C59 2.5(4)
B C57 C58 C59 176.5(2)
C57 C58 C59 C60 -1.1(4)
C57 C58 C59 C63 179.1(3)
C58 C59 C60 C61 -0.9(4)
C63 C59 C60 C61 178.8(3)
C59 C60 C61 C62 1.5(4)
C59 C60 C61 C64 -176.9(3)
C58 C57 C62 C61 -1.9(4)
B C57 C62 C61 -175.8(2)
C60 C61 C62 C57 0.0(4)
C64 C61 C62 C57 178.4(3)
C60 C59 C63 F63A 4.5(5)
C58 C59 C63 F63A -175.7(4)
C60 C59 C63 F63C 128.3(4)
C58 C59 C63 F63C -52.0(5)
C60 C59 C63 F63B -114.7(4)
C58 C59 C63 F63B 65.1(4)
C60 C61 C64 F64B 96.4(4)
C62 C61 C64 F64B -82.0(4)
C60 C61 C64 F64A -25.5(4)
C62 C61 C64 F64A 156.1(3)
C60 C61 C64 F64C -143.1(3)
C62 C61 C64 F64C 38.5(4)
